data_4305686
loop_
_publ_author_name
'Troy E. Knight'
'Dong Guo'
'Juan Pablo Claude'
'James K. McCusker'

_publ_contact_author_address
;
Department of Chemistry
Michigan State University
East Lansing, MI 48824
USA
;
_publ_contact_author_email jkm@chemistry.msu.edu
_publ_contact_author_fax '(517) 353-1793'
_publ_contact_author_name 'Dr. James K. McCusker'
_publ_contact_author_phone '(517) 355-9715 ext.106'
_publ_section_title
;
Energy Transfer Dynamics in ReI-Based Polynuclear Assemblies: A
Quantitative Application of F\"orster Theory
;
_journal_name_full 'Inorganic Chemistry'
_journal_page_first 7249
_journal_page_last 7261
_journal_paper_doi 10.1021/ic800670b
_journal_volume 47
_journal_year 2008
_chemical_formula_sum 'C72 H54 Al F9 N9 O24 Re3 S3'
_chemical_formula_weight 2282.00
_chemical_name_systematic
; 
 ? 
;
_space_group_IT_number 2
_symmetry_cell_setting triclinic
_symmetry_space_group_name_Hall '-P 1'
_symmetry_space_group_name_H-M 'P -1'
_atom_sites_solution_hydrogens geom
_atom_sites_solution_primary direct
_atom_sites_solution_secondary difmap
_audit_creation_method SHELXL-97
_cell_angle_alpha 89.076(3)
_cell_angle_beta 81.890(3)
_cell_angle_gamma 71.053(3)
_cell_formula_units_Z 2
_cell_length_a 13.534(2)
_cell_length_b 17.590(3)
_cell_length_c 19.809(3)
_cell_measurement_reflns_used 1004
_cell_measurement_temperature 173(2)
_cell_measurement_theta_max 20.671
_cell_measurement_theta_min 2.379
_cell_volume 4413.5(12)
_computing_cell_refinement 'Bruker SMART'
_computing_data_collection 'Bruker SMART'
_computing_data_reduction 'Bruker SAINT'
_computing_molecular_graphics 'Bruker SHELXTL'
_computing_publication_material 'Bruker SHELXTL'
_computing_structure_refinement 'Bruker SHELXTL'
_computing_structure_solution 'Bruker SHELXTL'
_diffrn_ambient_temperature 173(2)
_diffrn_measured_fraction_theta_full 0.993
_diffrn_measured_fraction_theta_max 0.993
_diffrn_measurement_device_type 'CCD area detector'
_diffrn_measurement_method 'phi and omega scans'
_diffrn_radiation_monochromator graphite
_diffrn_radiation_source 'fine-focus sealed tube'
_diffrn_radiation_type MoK\a
_diffrn_radiation_wavelength 0.71073
_diffrn_reflns_av_R_equivalents 0.0899
_diffrn_reflns_av_sigmaI/netI 0.1611
_diffrn_reflns_limit_h_max 14
_diffrn_reflns_limit_h_min -14
_diffrn_reflns_limit_k_max 19
_diffrn_reflns_limit_k_min -19
_diffrn_reflns_limit_l_max 21
_diffrn_reflns_limit_l_min -21
_diffrn_reflns_number 36985
_diffrn_reflns_theta_full 23.00
_diffrn_reflns_theta_max 23.00
_diffrn_reflns_theta_min 2.08
_exptl_absorpt_coefficient_mu 4.278
_exptl_absorpt_correction_T_max 0.612
_exptl_absorpt_correction_T_min 0.528
_exptl_absorpt_correction_type empirical
_exptl_absorpt_process_details sadabs
_exptl_crystal_colour yellow
_exptl_crystal_density_diffrn 1.717
_exptl_crystal_density_method 'not measured'
_exptl_crystal_description block
_exptl_crystal_F_000 2216
_exptl_crystal_size_max 0.20
_exptl_crystal_size_mid 0.10
_exptl_crystal_size_min 0.10
_refine_diff_density_max 3.155
_refine_diff_density_min -1.601
_refine_diff_density_rms 0.187
_refine_ls_extinction_method none
_refine_ls_goodness_of_fit_ref 1.044
_refine_ls_hydrogen_treatment mixed
_refine_ls_matrix_type full
_refine_ls_number_parameters 1145
_refine_ls_number_reflns 12190
_refine_ls_number_restraints 675
_refine_ls_restrained_S_all 1.028
_refine_ls_R_factor_all 0.1319
_refine_ls_R_factor_gt 0.0666
_refine_ls_shift/su_max 0.000
_refine_ls_shift/su_mean 0.000
_refine_ls_structure_factor_coef Fsqd
_refine_ls_weighting_details
; calc 
 [0.00000+1.00000exp(2.82(sin\q/\l)^2^)]/ 
   [\s^2^(Fo^2^)+0.0000+10.0000*P+(0.0880P)^2^+0.0000sin\q/\l] 
 where P = 0.33333Fo^2^ + 0.66667Fc^2^ 
;
_refine_ls_weighting_scheme calc
_refine_ls_wR_factor_gt 0.1564
_refine_ls_wR_factor_ref 0.1816
_reflns_number_gt 6354
_reflns_number_total 12190
_reflns_threshold_expression >2sigma(I)
_cod_data_source_file ic800670b-file003_2.cif
_cod_data_source_block complex_5
_cod_depositor_comments
;
The following automatic conversions were performed:
'_symmetry_cell_setting' value 'Triclinic' changed to 'triclinic'
according to '/home/saulius/struct/CIF-dictionaries/cif_core.dic'
dictionary named 'cif_core.dic' version 2.4.1 from 2010-06-29.

Automatic conversion script
Id: cif_fix_enum 1527 2010-12-29 10:47:43Z saulius 
;
_cod_original_cell_volume 4413.4(12)
_cod_database_code 4305686

loop_
_symmetry_equiv_pos_as_xyz
'x, y, z'
'-x, -y, -z'

loop_
_atom_site_label
_atom_site_type_symbol
_atom_site_fract_x
_atom_site_fract_y
_atom_site_fract_z
_atom_site_U_iso_or_equiv
_atom_site_adp_type
_atom_site_occupancy
_atom_site_symmetry_multiplicity
_atom_site_calc_flag
_atom_site_refinement_flags
_atom_site_disorder_assembly
_atom_site_disorder_group
Re1 Re -0.39524(5) -0.10177(4) 0.62140(4) 0.0404(2) Uani 1 1 d . . .
O1 O 0.1215(7) -0.5480(6) 0.5793(6) 0.044(3) Uani 1 1 d . . .
O2 O 0.2248(7) -0.4439(5) 0.5617(5) 0.037(3) Uani 1 1 d . . .
O3 O -0.5972(10) 0.0417(6) 0.6380(7) 0.066(3) Uani 1 1 d U . .
O4 O -0.4802(8) -0.1446(7) 0.5015(7) 0.065(4) Uani 1 1 d U . .
O5 O -0.5164(8) -0.1908(6) 0.7156(6) 0.056(3) Uani 1 1 d U . .
N1 N -0.2481(9) -0.2062(6) 0.6088(7) 0.033(3) Uani 1 1 d . . .
N2 N -0.2967(10) -0.0402(7) 0.5632(8) 0.043(3) Uani 1 1 d . . .
C1 C 0.1288(11) -0.3044(8) 0.5585(9) 0.046(5) Uani 1 1 d . . .
H1A H 0.1984 -0.3023 0.5434 0.069 Uiso 1 1 calc R . .
H1B H 0.1011 -0.2750 0.6012 0.069 Uiso 1 1 calc R . .
H1C H 0.0837 -0.2810 0.5252 0.069 Uiso 1 1 calc R . .
C2 C 0.1339(13) -0.3916(9) 0.5678(8) 0.040(4) Uani 1 1 d . . .
C3 C 0.0357(11) -0.4079(8) 0.5820(8) 0.034(4) Uani 1 1 d . . .
C4 C 0.0365(12) -0.4868(9) 0.5858(8) 0.038(4) Uani 1 1 d . . .
C5 C -0.0650(11) -0.5050(9) 0.6014(9) 0.046(4) Uani 1 1 d . . .
H5A H -0.0532 -0.5600 0.5888 0.070 Uiso 1 1 calc R . .
H5B H -0.1165 -0.4703 0.5761 0.070 Uiso 1 1 calc R . .
H5C H -0.0904 -0.4962 0.6494 0.070 Uiso 1 1 calc R . .
C6 C -0.0648(11) -0.3370(8) 0.5918(8) 0.031(4) Uani 1 1 d . . .
C7 C -0.1080(13) -0.3016(10) 0.5355(9) 0.048(4) Uani 1 1 d . . .
H7A H -0.0777 -0.3216 0.4915 0.057 Uiso 1 1 calc R . .
C8 C -0.1989(13) -0.2348(9) 0.5471(9) 0.047(4) Uani 1 1 d . . .
H8A H -0.2269 -0.2088 0.5095 0.056 Uiso 1 1 calc R . .
C9 C -0.2100(11) -0.2450(9) 0.6617(8) 0.037(4) Uani 1 1 d . . .
H9A H -0.2453 -0.2270 0.7052 0.045 Uiso 1 1 calc R . .
C10 C -0.1186(12) -0.3120(9) 0.6551(8) 0.039(4) Uani 1 1 d . . .
H10A H -0.0949 -0.3392 0.6935 0.047 Uiso 1 1 calc R . .
N3 N -0.3247(8) -0.0571(6) 0.6971(6) 0.052(4) Uani 1 1 d G . .
C11 C -0.3460(8) -0.0682(6) 0.7666(6) 0.064(6) Uani 1 1 d G . .
H11A H -0.3912 -0.0967 0.7824 0.076 Uiso 1 1 calc R . .
C12 C -0.2997(11) -0.0365(7) 0.8125(5) 0.074(6) Uani 1 1 d G . .
H12A H -0.3139 -0.0439 0.8590 0.089 Uiso 1 1 calc R . .
C13 C -0.2321(11) 0.0062(7) 0.7889(7) 0.087(7) Uani 1 1 d G . .
H13A H -0.2012 0.0273 0.8196 0.104 Uiso 1 1 calc R . .
C14 C -0.2109(9) 0.0172(7) 0.7194(7) 0.064(6) Uani 1 1 d G . .
H14A H -0.1657 0.0458 0.7036 0.077 Uiso 1 1 calc R . .
C15 C -0.2572(9) -0.0144(6) 0.6735(5) 0.053(5) Uani 1 1 d G . .
C16 C -0.2429(13) -0.0074(9) 0.6000(10) 0.047(4) Uani 1 1 d . . .
C17 C -0.1744(15) 0.0294(11) 0.5669(11) 0.065(6) Uani 1 1 d . . .
H17A H -0.1363 0.0514 0.5917 0.078 Uiso 1 1 calc R . .
C18 C -0.1632(19) 0.0333(13) 0.4972(13) 0.088(8) Uani 1 1 d . . .
H18A H -0.1174 0.0580 0.4745 0.106 Uiso 1 1 calc R . .
C19 C -0.2176(16) 0.0018(12) 0.4621(10) 0.065(6) Uani 1 1 d . . .
H19A H -0.2102 0.0044 0.4148 0.078 Uiso 1 1 calc R . .
C20 C -0.2861(14) -0.0353(9) 0.4963(10) 0.048(4) Uani 1 1 d . . .
H20A H -0.3247 -0.0568 0.4715 0.058 Uiso 1 1 calc R . .
C21 C -0.5181(15) -0.0100(10) 0.6339(10) 0.062(4) Uani 1 1 d U . .
C22 C -0.4422(13) -0.1290(12) 0.5543(12) 0.066(4) Uani 1 1 d U . .
C23 C -0.4690(13) -0.1561(10) 0.6777(9) 0.053(3) Uani 1 1 d U . .
Re2 Re 0.87600(6) -0.81088(4) 0.23957(4) 0.0478(2) Uani 1 1 d . . .
O6 O 0.2869(7) -0.5768(5) 0.4829(5) 0.036(3) Uani 1 1 d . . .
O7 O 0.4052(7) -0.5591(6) 0.5739(5) 0.039(3) Uani 1 1 d . . .
O8 O 0.9565(10) -0.6680(8) 0.2332(7) 0.072(4) Uani 1 1 d U . .
O9 O 1.0105(12) -0.8775(8) 0.3507(8) 0.080(4) Uani 1 1 d U . .
O10 O 1.0674(10) -0.8889(8) 0.1313(6) 0.065(3) Uani 1 1 d U . .
N4 N 0.7379(10) -0.7489(7) 0.3167(6) 0.044(3) Uani 1 1 d . . .
N5 N 0.8086(13) -0.9081(10) 0.2354(8) 0.068(4) Uani 1 1 d U . .
N6 N 0.7627(13) -0.7716(11) 0.1696(8) 0.078(4) Uani 1 1 d U . .
C24 C 0.3611(14) -0.6268(10) 0.3739(9) 0.062(6) Uani 1 1 d . . .
H24A H 0.3067 -0.6512 0.3765 0.093 Uiso 1 1 calc R . .
H24B H 0.4258 -0.6630 0.3504 0.093 Uiso 1 1 calc R . .
H24C H 0.3407 -0.5778 0.3496 0.093 Uiso 1 1 calc R . .
C25 C 0.3769(13) -0.6088(8) 0.4448(8) 0.036(4) Uani 1 1 d . . .
C26 C 0.4725(11) -0.6234(8) 0.4646(8) 0.030(4) Uani 1 1 d . . .
C27 C 0.4811(12) -0.5957(8) 0.5282(9) 0.040(4) Uani 1 1 d . . .
C28 C 0.5892(11) -0.6070(9) 0.5491(8) 0.043(4) Uani 1 1 d . . .
H28A H 0.5803 -0.5820 0.5933 0.064 Uiso 1 1 calc R . .
H28B H 0.6282 -0.5827 0.5164 0.064 Uiso 1 1 calc R . .
H28C H 0.6272 -0.6634 0.5508 0.064 Uiso 1 1 calc R . .
C29 C 0.5687(12) -0.6649(8) 0.4155(8) 0.035(4) Uani 1 1 d . . .
C30 C 0.6236(12) -0.7488(9) 0.4175(8) 0.043(4) Uani 1 1 d . . .
H30A H 0.6033 -0.7784 0.4528 0.051 Uiso 1 1 calc R . .
C31 C 0.7040(12) -0.7856(9) 0.3692(7) 0.038(4) Uani 1 1 d . . .
H31A H 0.7382 -0.8404 0.3729 0.045 Uiso 1 1 calc R . .
C32 C 0.6903(14) -0.6676(10) 0.3135(9) 0.055(5) Uani 1 1 d . . .
H32A H 0.7132 -0.6397 0.2777 0.066 Uiso 1 1 calc R . .
C33 C 0.6082(13) -0.6268(9) 0.3633(8) 0.047(5) Uani 1 1 d . . .
H33A H 0.5789 -0.5713 0.3610 0.057 Uiso 1 1 calc R . .
C34 C 0.7424(18) -0.7022(15) 0.1388(11) 0.087(5) Uani 1 1 d U . .
H34A H 0.7806 -0.6677 0.1440 0.105 Uiso 1 1 calc R . .
C35 C 0.6592(18) -0.6817(16) 0.0970(12) 0.095(5) Uani 1 1 d U . .
H35A H 0.6424 -0.6325 0.0757 0.114 Uiso 1 1 calc R . .
C36 C 0.6038(19) -0.7334(16) 0.0877(12) 0.094(5) Uani 1 1 d U . .
H36A H 0.5516 -0.7205 0.0596 0.113 Uiso 1 1 calc R . .
C37 C 0.6265(18) -0.7994(16) 0.1189(12) 0.092(5) Uani 1 1 d U . .
H37A H 0.5893 -0.8344 0.1134 0.111 Uiso 1 1 calc R . .
C38 C 0.7040(18) -0.8212(15) 0.1606(11) 0.082(4) Uani 1 1 d U . .
C39 C 0.7364(17) -0.8992(14) 0.1928(11) 0.075(4) Uani 1 1 d U . .
C40 C 0.6944(17) -0.9633(14) 0.1835(11) 0.080(4) Uani 1 1 d U . .
H40A H 0.6446 -0.9582 0.1544 0.096 Uiso 1 1 calc R . .
C41 C 0.7273(18) -1.0261(15) 0.2160(11) 0.083(5) Uani 1 1 d U . .
H41A H 0.6973 -1.0660 0.2111 0.100 Uiso 1 1 calc R . .
C42 C 0.8028(18) -1.0413(14) 0.2576(11) 0.082(5) Uani 1 1 d U . .
H42A H 0.8251 -1.0900 0.2792 0.099 Uiso 1 1 calc R . .
C43 C 0.8471(17) -0.9777(12) 0.2668(10) 0.074(4) Uani 1 1 d U . .
H43A H 0.9004 -0.9849 0.2936 0.089 Uiso 1 1 calc R . .
C44 C 0.9254(15) -0.7210(12) 0.2362(10) 0.060(5) Uani 1 1 d U . .
C45 C 0.9555(17) -0.8504(13) 0.3030(11) 0.072(6) Uani 1 1 d U . .
C46 C 0.9958(15) -0.8627(11) 0.1720(9) 0.056(5) Uani 1 1 d U . .
Re3 Re -0.00377(7) -0.82978(4) 0.94709(4) 0.0581(3) Uani 1 1 d . . .
N7 N 0.0711(13) -0.7691(8) 0.8667(8) 0.057(4) Uani 1 1 d . A .
O11 O 0.2382(8) -0.5289(5) 0.6713(5) 0.043(3) Uani 1 1 d . . .
O12 O 0.2963(8) -0.6626(5) 0.5942(5) 0.041(3) Uani 1 1 d . . .
O13 O 0.2071(13) -0.9465(11) 0.9758(9) 0.111(5) Uani 1 1 d U . .
O14 O -0.0245(13) -0.9498(11) 0.8453(7) 0.098(5) Uani 1 1 d U . .
O15 O -0.1111(11) -0.9151(7) 1.0534(6) 0.075(4) Uani 1 1 d U . .
C47 C 0.1588(18) -0.5246(10) 0.7852(10) 0.087(6) Uani 1 1 d U . .
H47A H 0.1275 -0.4682 0.7780 0.131 Uiso 1 1 calc R . .
H47B H 0.2135 -0.5322 0.8131 0.131 Uiso 1 1 calc R . .
H47C H 0.1058 -0.5454 0.8076 0.131 Uiso 1 1 calc R . .
C48 C 0.2052(17) -0.5683(10) 0.7174(10) 0.074(5) Uani 1 1 d U . .
C49 C 0.2122(13) -0.6516(9) 0.7077(8) 0.044(4) Uani 1 1 d . . .
C50 C 0.2612(12) -0.6922(8) 0.6480(8) 0.037(4) Uani 1 1 d . . .
C51 C 0.2805(14) -0.7820(8) 0.6421(9) 0.052(5) Uani 1 1 d . . .
H51A H 0.3499 -0.8081 0.6181 0.078 Uiso 1 1 calc R . .
H51B H 0.2290 -0.7914 0.6176 0.078 Uiso 1 1 calc R . .
H51C H 0.2747 -0.8031 0.6869 0.078 Uiso 1 1 calc R . .
C52 C 0.1666(14) -0.6913(9) 0.7647(10) 0.046(5) Uani 1 1 d . . .
C53 C 0.0793(17) -0.7121(12) 0.7571(11) 0.075(6) Uani 1 1 d . A .
H53A H 0.0499 -0.7005 0.7170 0.090 Uiso 1 1 calc R . .
C54 C 0.0334(18) -0.7509(13) 0.8095(12) 0.078(6) Uani 1 1 d . . .
H54A H -0.0260 -0.7639 0.8028 0.093 Uiso 1 1 calc R A .
C55 C 0.1549(17) -0.7502(12) 0.8741(10) 0.068(6) Uani 1 1 d . . .
H55A H 0.1835 -0.7626 0.9145 0.082 Uiso 1 1 calc R A .
C56 C 0.2026(16) -0.7126(11) 0.8240(10) 0.061(5) Uani 1 1 d . A .
H56A H 0.2628 -0.7016 0.8319 0.073 Uiso 1 1 calc R . .
N8 N -0.1375(17) -0.7260(11) 0.9442(13) 0.082(4) Uani 0.589(12) 1 d PGU A 1
C57 C -0.223(2) -0.7260(11) 0.9127(12) 0.084(4) Uani 0.589(12) 1 d PGU A 1
H57A H -0.2239 -0.7734 0.8929 0.100 Uiso 0.589(12) 1 calc PR A 1
C58 C -0.3068(18) -0.6554(14) 0.9105(13) 0.085(4) Uani 0.589(12) 1 d PGU A 1
H58A H -0.3639 -0.6554 0.8894 0.102 Uiso 0.589(12) 1 calc PR A 1
C59 C -0.3053(18) -0.5846(11) 0.9400(13) 0.085(4) Uani 0.589(12) 1 d PGU A 1
H59A H -0.3615 -0.5373 0.9386 0.102 Uiso 0.589(12) 1 calc PR A 1
C60 C -0.220(2) -0.5845(11) 0.9716(12) 0.083(4) Uani 0.589(12) 1 d PGU A 1
H60A H -0.2189 -0.5372 0.9913 0.099 Uiso 0.589(12) 1 calc PR A 1
C61 C -0.1360(18) -0.6552(15) 0.9737(13) 0.081(4) Uani 0.589(12) 1 d PGU A 1
N9 N 0.017(2) -0.7360(10) 1.0135(9) 0.061(7) Uani 0.589(12) 1 d PGU A 1
C62 C -0.0551(17) -0.6595(13) 1.0095(10) 0.070(7) Uani 0.589(12) 1 d PGU A 1
C63 C -0.043(2) -0.5942(10) 1.0419(13) 0.077(12) Uani 0.589(12) 1 d PG A 1
H63A H -0.0912 -0.5431 1.0392 0.092 Uiso 0.589(12) 1 calc PR A 1
C64 C 0.041(2) -0.6054(13) 1.0783(12) 0.097(15) Uani 0.589(12) 1 d PG A 1
H64A H 0.0490 -0.5617 1.0999 0.117 Uiso 0.589(12) 1 calc PR A 1
C65 C 0.1129(19) -0.6819(16) 1.0823(10) 0.067(10) Uani 0.589(12) 1 d PG A 1
H65A H 0.1691 -0.6894 1.1066 0.081 Uiso 0.589(12) 1 calc PR A 1
C66 C 0.1009(18) -0.7472(11) 1.0499(11) 0.069(10) Uani 0.589(12) 1 d PG A 1
H66A H 0.1491 -0.7984 1.0525 0.083 Uiso 0.589(12) 1 calc PR A 1
N8' N -0.152(2) -0.7587(19) 0.9192(17) 0.083(4) Uani 0.411(12) 1 d PGU A 2
C57' C -0.215(3) -0.7883(15) 0.8841(17) 0.084(4) Uani 0.411(12) 1 d PGU A 2
H57B H -0.1932 -0.8427 0.8719 0.101 Uiso 0.411(12) 1 calc PR A 2
C58' C -0.309(3) -0.737(2) 0.8673(17) 0.085(4) Uani 0.411(12) 1 d PGU A 2
H58B H -0.3512 -0.7565 0.8438 0.101 Uiso 0.411(12) 1 calc PR A 2
C59' C -0.342(2) -0.6554(19) 0.8856(19) 0.085(4) Uani 0.411(12) 1 d PGU A 2
H59B H -0.4050 -0.6208 0.8743 0.103 Uiso 0.411(12) 1 calc PR A 2
C60' C -0.279(3) -0.6258(15) 0.9207(19) 0.084(4) Uani 0.411(12) 1 d PGU A 2
H61A H -0.3009 -0.5714 0.9329 0.101 Uiso 0.411(12) 1 calc PR A 2
C61' C -0.185(3) -0.677(2) 0.9375(17) 0.083(4) Uani 0.411(12) 1 d PGU A 2
N9' N -0.043(3) -0.7177(16) 0.9988(19) 0.080(4) Uani 0.411(12) 1 d PGU A 2
C62' C -0.125(3) -0.653(2) 0.9804(19) 0.081(4) Uani 0.411(12) 1 d PGU A 2
C63' C -0.140(3) -0.5759(18) 1.005(2) 0.082(4) Uani 0.411(12) 1 d PGU A 2
H63B H -0.1948 -0.5327 0.9928 0.098 Uiso 0.411(12) 1 calc PR A 2
C64' C -0.074(3) -0.5634(16) 1.048(2) 0.081(5) Uani 0.411(12) 1 d PGU A 2
H65B H -0.0842 -0.5118 1.0647 0.097 Uiso 0.411(12) 1 calc PR A 2
C65' C 0.008(3) -0.628(2) 1.067(2) 0.080(5) Uani 0.411(12) 1 d PGU A 2
H66B H 0.0523 -0.6196 1.0954 0.096 Uiso 0.411(12) 1 calc PR A 2
C66' C 0.023(3) -0.7051(18) 1.042(2) 0.079(5) Uani 0.411(12) 1 d PGU A 2
H64B H 0.0781 -0.7484 1.0542 0.095 Uiso 0.411(12) 1 calc PR A 2
C67 C 0.1281(18) -0.9023(17) 0.9641(13) 0.095(6) Uani 1 1 d U A .
C68 C -0.015(2) -0.9048(16) 0.8839(10) 0.086(5) Uani 1 1 d U A .
C69 C -0.0727(17) -0.8805(11) 1.0150(9) 0.069(5) Uani 1 1 d U A .
Al1 Al 0.2623(3) -0.5531(2) 0.5765(2) 0.0337(11) Uani 1 1 d . . .
S1 S -0.0209(5) 0.1671(4) 0.6115(4) 0.092(2) Uani 1 1 d D . .
O18 O 0.0605(12) 0.2023(11) 0.6147(8) 0.156(9) Uani 1 1 d D . .
O17 O -0.0182(12) 0.1009(8) 0.6554(7) 0.117(6) Uani 1 1 d D . .
O16 O -0.0377(13) 0.1543(8) 0.5419(6) 0.107(6) Uani 1 1 d D . .
F3 F -0.1473(12) 0.2624(11) 0.7083(7) 0.168(8) Uani 1 1 d D . .
F2 F -0.1541(15) 0.3111(7) 0.6152(9) 0.183(9) Uani 1 1 d D . .
F1 F -0.2231(11) 0.2256(9) 0.6417(10) 0.169(8) Uani 1 1 d D . .
C100 C -0.141(2) 0.2448(14) 0.6456(9) 0.094(8) Uani 1 1 d D . .
S2 S 0.3988(12) -1.5355(8) 0.8585(9) 0.308(8) Uani 1 1 d DU . .
O21 O 0.3004(16) -1.4741(14) 0.8489(16) 0.318(10) Uani 1 1 d DU . .
O20 O 0.450(2) -1.5169(16) 0.9135(12) 0.315(10) Uani 1 1 d DU . .
O19 O 0.391(2) -1.6167(11) 0.8611(16) 0.311(10) Uani 1 1 d DU . .
F6 F 0.456(3) -1.551(2) 0.7281(11) 0.378(15) Uani 1 1 d DU . .
F5 F 0.511(3) -1.4732(18) 0.7728(16) 0.379(15) Uani 1 1 d DU . .
F4 F 0.5783(19) -1.593(2) 0.7805(16) 0.380(15) Uani 1 1 d DU . .
C200 C 0.488(2) -1.5377(14) 0.7830(16) 0.379(14) Uani 1 1 d DU . .
S3 S 0.2809(12) -0.7352(8) 1.1281(8) 0.250(6) Uani 1 1 d DU B 2
O24 O 0.3811(16) -0.7935(12) 1.1370(14) 0.245(8) Uani 1 1 d DU B 2
O23 O 0.1914(17) -0.7466(15) 1.1724(13) 0.254(8) Uani 1 1 d DU B 2
O22 O 0.262(2) -0.7244(15) 1.0563(10) 0.260(8) Uani 1 1 d DU B 2
F8 F 0.345(2) -0.6124(14) 1.1098(14) 0.315(12) Uani 1 1 d DU B 2
F7 F 0.1958(18) -0.5826(12) 1.1560(17) 0.335(12) Uani 1 1 d DU B 2
F9 F 0.314(2) -0.6329(15) 1.2083(12) 0.296(11) Uani 1 1 d DU B 2
C300 C 0.2851(16) -0.6395(19) 1.1522(12) 0.316(11) Uani 1 1 d DU B 2

loop_
_atom_site_aniso_label
_atom_site_aniso_U_11
_atom_site_aniso_U_22
_atom_site_aniso_U_33
_atom_site_aniso_U_23
_atom_site_aniso_U_13
_atom_site_aniso_U_12
Re1 0.0347(4) 0.0191(3) 0.0594(5) -0.0050(3) 0.0063(3) -0.0031(3)
O1 0.027(6) 0.023(6) 0.071(8) 0.000(5) 0.019(5) -0.006(5)
O2 0.021(6) 0.009(5) 0.070(8) 0.001(5) 0.014(5) 0.002(4)
O3 0.062(7) 0.026(6) 0.089(8) -0.005(6) 0.021(7) 0.002(5)
O4 0.027(6) 0.061(7) 0.094(10) 0.034(8) 0.009(6) -0.006(5)
O5 0.041(6) 0.038(6) 0.067(8) -0.011(5) 0.020(5) 0.006(5)
N1 0.026(7) 0.015(6) 0.050(9) -0.005(6) 0.006(7) 0.000(5)
N2 0.032(8) 0.031(8) 0.057(10) 0.000(7) 0.004(7) 0.000(6)
C1 0.027(9) 0.021(8) 0.084(13) 0.007(8) 0.003(9) -0.005(7)
C2 0.054(11) 0.021(8) 0.047(10) 0.010(7) -0.005(9) -0.015(8)
C3 0.028(9) 0.016(7) 0.053(10) -0.002(7) 0.008(7) -0.007(7)
C4 0.035(10) 0.032(9) 0.049(10) 0.001(8) 0.000(8) -0.016(8)
C5 0.032(9) 0.024(8) 0.076(13) -0.020(8) 0.008(9) -0.004(7)
C6 0.029(8) 0.013(7) 0.052(11) 0.005(8) 0.002(8) -0.013(7)
C7 0.043(10) 0.049(11) 0.041(11) -0.004(9) 0.008(9) -0.006(9)
C8 0.049(11) 0.032(9) 0.045(11) 0.000(8) 0.000(9) 0.004(8)
C9 0.025(9) 0.038(9) 0.041(10) -0.010(8) -0.003(8) -0.002(8)
C10 0.050(10) 0.028(8) 0.035(10) -0.008(7) 0.007(8) -0.013(8)
N3 0.063(10) 0.028(7) 0.063(10) -0.011(7) 0.003(8) -0.016(7)
C11 0.071(13) 0.033(10) 0.069(14) -0.021(10) 0.010(11) 0.002(9)
C12 0.086(16) 0.049(12) 0.074(15) -0.015(11) 0.009(13) -0.011(12)
C13 0.105(18) 0.037(11) 0.13(2) 0.021(13) -0.028(16) -0.035(12)
C14 0.086(15) 0.036(10) 0.077(15) -0.005(10) -0.006(12) -0.030(11)
C15 0.036(10) 0.034(10) 0.090(16) -0.009(10) -0.014(10) -0.011(8)
C16 0.046(11) 0.027(9) 0.065(13) -0.002(9) -0.004(10) -0.009(8)
C17 0.066(13) 0.048(11) 0.084(16) -0.006(11) 0.005(12) -0.026(10)
C18 0.104(19) 0.076(16) 0.094(19) 0.023(14) 0.019(15) -0.056(15)
C19 0.084(15) 0.081(15) 0.048(12) -0.006(11) 0.003(11) -0.056(13)
C20 0.062(12) 0.035(9) 0.056(13) 0.010(9) -0.010(10) -0.026(9)
C21 0.060(8) 0.022(6) 0.087(8) -0.006(6) 0.020(7) -0.002(5)
C22 0.024(7) 0.063(7) 0.094(11) 0.040(8) 0.007(6) 0.001(6)
C23 0.036(7) 0.037(7) 0.064(8) -0.011(6) 0.020(6) 0.007(5)
Re2 0.0480(5) 0.0401(4) 0.0466(5) -0.0008(3) 0.0158(4) -0.0116(4)
O6 0.032(6) 0.023(5) 0.045(6) -0.008(5) 0.011(5) -0.005(5)
O7 0.027(6) 0.027(6) 0.060(7) 0.003(5) 0.009(5) -0.010(5)
O8 0.075(9) 0.060(8) 0.084(9) 0.007(7) 0.004(7) -0.031(7)
O9 0.091(11) 0.066(9) 0.067(10) -0.020(8) 0.025(8) -0.017(8)
O10 0.066(8) 0.069(8) 0.052(8) -0.007(6) 0.023(6) -0.024(7)
N4 0.041(8) 0.034(8) 0.043(8) -0.007(7) 0.011(7) 0.000(7)
N5 0.072(8) 0.068(7) 0.057(8) -0.009(6) 0.030(6) -0.029(7)
N6 0.068(8) 0.085(8) 0.060(8) -0.005(7) 0.033(7) -0.016(7)
C24 0.058(12) 0.041(10) 0.076(14) -0.020(10) 0.028(10) -0.017(9)
C25 0.059(12) 0.017(8) 0.034(10) 0.007(7) 0.004(9) -0.019(8)
C26 0.025(9) 0.021(8) 0.035(10) 0.002(7) 0.002(7) 0.003(7)
C27 0.038(10) 0.007(7) 0.065(13) 0.008(8) 0.003(9) -0.001(7)
C28 0.028(9) 0.030(9) 0.062(11) -0.006(8) 0.009(8) -0.006(7)
C29 0.041(9) 0.021(8) 0.038(9) -0.001(7) 0.003(8) -0.006(7)
C30 0.047(10) 0.035(9) 0.047(10) 0.002(8) 0.016(8) -0.024(8)
C31 0.040(9) 0.025(8) 0.036(9) 0.003(7) 0.016(8) -0.004(7)
C32 0.069(13) 0.032(10) 0.053(12) 0.000(9) 0.017(10) -0.012(9)
C33 0.068(12) 0.017(8) 0.042(10) 0.004(8) 0.010(9) -0.001(8)
C34 0.073(9) 0.093(9) 0.069(9) 0.005(8) 0.017(7) 0.000(8)
C35 0.079(9) 0.101(10) 0.077(9) 0.008(9) 0.007(8) 0.000(8)
C36 0.072(9) 0.109(10) 0.084(9) 0.006(9) -0.001(8) -0.009(9)
C37 0.071(9) 0.109(10) 0.081(9) 0.004(8) 0.007(8) -0.015(8)
C38 0.069(8) 0.096(8) 0.063(7) -0.006(7) 0.022(6) -0.016(7)
C39 0.071(8) 0.082(7) 0.062(7) -0.012(7) 0.025(6) -0.025(7)
C40 0.075(8) 0.089(9) 0.069(9) -0.015(8) 0.024(7) -0.032(8)
C41 0.084(9) 0.087(9) 0.075(9) -0.016(8) 0.026(8) -0.038(8)
C42 0.087(9) 0.076(8) 0.075(9) -0.011(8) 0.031(8) -0.032(8)
C43 0.079(9) 0.071(8) 0.065(8) -0.007(7) 0.031(7) -0.031(8)
C44 0.062(11) 0.054(11) 0.066(11) 0.000(9) 0.013(9) -0.030(9)
C45 0.078(14) 0.071(12) 0.063(13) -0.059(11) 0.047(10) -0.040(11)
C46 0.065(11) 0.053(10) 0.048(10) 0.008(9) 0.013(9) -0.024(9)
Re3 0.0786(6) 0.0359(4) 0.0559(5) -0.0028(4) 0.0227(4) -0.0265(4)
N7 0.086(12) 0.028(8) 0.055(11) -0.010(8) 0.026(9) -0.032(8)
O11 0.064(7) 0.015(5) 0.043(7) -0.007(5) 0.018(6) -0.012(5)
O12 0.042(6) 0.017(5) 0.051(7) -0.006(5) 0.010(5) -0.002(5)
O13 0.066(10) 0.131(14) 0.125(11) 0.033(10) 0.000(10) -0.024(10)
O14 0.134(11) 0.132(13) 0.054(9) -0.010(8) 0.014(9) -0.087(10)
O15 0.112(10) 0.049(7) 0.057(8) 0.000(6) 0.036(7) -0.037(7)
C47 0.131(14) 0.035(8) 0.066(10) -0.008(8) 0.050(10) -0.013(9)
C48 0.113(13) 0.029(8) 0.058(10) -0.007(8) 0.042(10) -0.014(9)
C49 0.058(11) 0.026(8) 0.043(10) -0.002(8) 0.019(9) -0.018(8)
C50 0.042(10) 0.012(7) 0.043(10) 0.001(7) 0.006(8) 0.003(7)
C51 0.067(12) 0.021(8) 0.061(12) -0.003(8) 0.022(9) -0.018(8)
C52 0.046(11) 0.020(8) 0.064(13) -0.010(8) 0.020(9) -0.010(8)
C53 0.082(16) 0.067(14) 0.073(15) 0.016(12) 0.005(12) -0.026(13)
C54 0.084(16) 0.093(17) 0.060(15) 0.014(13) 0.013(13) -0.044(14)
C55 0.101(17) 0.064(13) 0.054(13) 0.015(10) -0.009(12) -0.049(13)
C56 0.072(14) 0.062(13) 0.060(13) 0.023(11) -0.010(11) -0.039(11)
N8 0.117(10) 0.063(7) 0.074(8) 0.004(6) -0.004(7) -0.045(7)
C57 0.118(10) 0.065(7) 0.075(8) 0.003(6) -0.005(7) -0.043(7)
C58 0.119(10) 0.066(7) 0.076(8) 0.003(7) -0.007(7) -0.042(7)
C59 0.119(10) 0.065(7) 0.076(8) 0.003(7) -0.006(7) -0.041(7)
C60 0.118(9) 0.063(7) 0.075(8) 0.003(6) -0.004(7) -0.043(7)
C61 0.116(9) 0.062(7) 0.073(8) 0.003(6) -0.003(7) -0.044(7)
N9 0.109(19) 0.063(14) 0.022(12) 0.018(12) 0.017(13) -0.053(14)
C62 0.105(16) 0.063(13) 0.046(13) 0.004(13) 0.015(13) -0.042(13)
C63 0.13(4) 0.05(2) 0.05(2) -0.025(18) 0.02(2) -0.04(2)
C64 0.14(4) 0.08(3) 0.06(3) -0.02(2) 0.03(3) -0.04(3)
C65 0.09(3) 0.07(2) 0.05(2) -0.004(19) 0.005(19) -0.03(2)
C66 0.11(3) 0.08(3) 0.04(2) 0.033(19) -0.02(2) -0.05(2)
N8' 0.118(10) 0.064(7) 0.074(8) 0.003(7) -0.004(7) -0.045(7)
C57' 0.118(10) 0.066(7) 0.075(8) 0.003(7) -0.005(7) -0.043(7)
C58' 0.118(10) 0.066(7) 0.076(8) 0.003(7) -0.006(7) -0.043(7)
C59' 0.119(10) 0.067(7) 0.077(8) 0.003(7) -0.006(7) -0.042(7)
C60' 0.118(10) 0.065(7) 0.076(8) 0.003(6) -0.006(7) -0.042(7)
C61' 0.117(9) 0.064(7) 0.074(8) 0.003(6) -0.004(7) -0.044(7)
N9' 0.115(10) 0.061(7) 0.072(8) 0.002(7) -0.002(7) -0.046(7)
C62' 0.117(10) 0.062(7) 0.073(8) 0.003(6) -0.003(7) -0.044(7)
C63' 0.117(10) 0.062(7) 0.073(8) 0.003(7) -0.003(7) -0.044(7)
C64' 0.117(10) 0.061(8) 0.073(9) 0.004(8) -0.001(8) -0.045(8)
C65' 0.116(11) 0.060(8) 0.072(9) 0.003(8) -0.002(8) -0.045(8)
C66' 0.116(11) 0.059(8) 0.071(9) 0.003(8) -0.002(8) -0.046(8)
C67 0.053(11) 0.124(16) 0.113(13) 0.028(12) -0.001(11) -0.040(11)
C68 0.122(12) 0.126(15) 0.038(10) 0.001(9) 0.016(10) -0.089(11)
C69 0.108(11) 0.043(8) 0.046(9) -0.015(7) 0.041(8) -0.030(8)
Al1 0.024(2) 0.020(2) 0.050(3) 0.009(2) 0.004(2) -0.0021(19)
S1 0.107(5) 0.082(4) 0.110(5) 0.025(4) -0.025(4) -0.060(4)
O18 0.179(19) 0.20(2) 0.152(17) -0.011(15) 0.016(14) -0.167(19)
O17 0.113(13) 0.122(14) 0.117(14) 0.077(12) -0.027(11) -0.037(11)
O16 0.166(17) 0.067(10) 0.101(13) 0.024(9) -0.033(12) -0.050(11)
F3 0.115(13) 0.24(2) 0.128(14) -0.003(15) -0.032(12) -0.030(14)
F2 0.27(2) 0.077(11) 0.21(2) 0.015(12) -0.042(18) -0.059(14)
F1 0.140(15) 0.125(14) 0.26(2) 0.030(15) -0.077(16) -0.050(13)
C100 0.11(2) 0.11(2) 0.10(2) 0.037(18) -0.043(18) -0.072(19)
S2 0.238(14) 0.155(10) 0.52(3) -0.067(15) -0.092(15) -0.027(10)
O21 0.243(17) 0.160(14) 0.52(3) -0.065(17) -0.087(18) -0.008(13)
O20 0.243(17) 0.165(13) 0.52(3) -0.066(17) -0.092(18) -0.024(13)
O19 0.242(16) 0.157(13) 0.52(3) -0.072(18) -0.089(17) -0.034(13)
F6 0.43(4) 0.35(3) 0.35(3) 0.07(3) 0.00(2) -0.15(3)
F5 0.43(4) 0.35(3) 0.35(3) 0.07(3) -0.01(2) -0.14(3)
F4 0.43(4) 0.35(3) 0.35(3) 0.07(3) 0.00(2) -0.14(3)
C200 0.43(4) 0.35(3) 0.35(3) 0.07(3) 0.00(2) -0.14(3)
S3 0.268(16) 0.194(11) 0.293(16) 0.074(12) -0.024(14) -0.093(10)
O24 0.263(18) 0.188(14) 0.302(17) 0.076(14) -0.039(16) -0.102(13)
O23 0.270(18) 0.201(14) 0.296(18) 0.068(14) -0.011(16) -0.098(13)
O22 0.284(18) 0.201(14) 0.283(18) 0.087(15) -0.024(17) -0.073(13)
F8 0.221(18) 0.30(2) 0.44(3) 0.02(2) -0.04(2) -0.108(17)
F7 0.245(19) 0.31(2) 0.44(3) 0.00(2) -0.03(2) -0.085(18)
F9 0.199(17) 0.30(2) 0.42(3) -0.04(2) -0.05(2) -0.117(16)
C300 0.219(18) 0.30(2) 0.43(3) 0.00(2) -0.04(2) -0.101(16)

loop_
_atom_type_symbol
_atom_type_description
_atom_type_scat_dispersion_real
_atom_type_scat_dispersion_imag
_atom_type_scat_source
C C 0.0033 0.0016 'International Tables Vol C Tables 4.2.6.8 and 6.1.1.4'
H H 0.0000 0.0000 'International Tables Vol C Tables 4.2.6.8 and 6.1.1.4'
N N 0.0061 0.0033 'International Tables Vol C Tables 4.2.6.8 and 6.1.1.4'
O O 0.0106 0.0060 'International Tables Vol C Tables 4.2.6.8 and 6.1.1.4'
Al Al 0.0645 0.0514 'International Tables Vol C Tables 4.2.6.8 and 6.1.1.4'
Re Re -1.0185 7.2310 'International Tables Vol C Tables 4.2.6.8 and 6.1.1.4'
F F 0.0171 0.0103 'International Tables Vol C Tables 4.2.6.8 and 6.1.1.4'
S S 0.1246 0.1234 'International Tables Vol C Tables 4.2.6.8 and 6.1.1.4'

loop_
_geom_angle_atom_site_label_1
_geom_angle_atom_site_label_2
_geom_angle_atom_site_label_3
_geom_angle
_geom_angle_site_symmetry_1
_geom_angle_site_symmetry_3
_geom_angle_publ_flag
C22 Re1 C23 88.9(8) . . ?
C22 Re1 C21 87.6(9) . . ?
C23 Re1 C21 88.1(7) . . ?
C22 Re1 N3 171.7(7) . . ?
C23 Re1 N3 99.3(7) . . ?
C21 Re1 N3 92.1(7) . . ?
C22 Re1 N2 96.6(7) . . ?
C23 Re1 N2 173.8(7) . . ?
C21 Re1 N2 94.9(6) . . ?
N3 Re1 N2 75.2(5) . . ?
C22 Re1 N1 94.5(7) . . ?
C23 Re1 N1 93.0(6) . . ?
C21 Re1 N1 177.6(7) . . ?
N3 Re1 N1 85.7(4) . . ?
N2 Re1 N1 83.9(4) . . ?
C4 O1 Al1 130.1(9) . . ?
C2 O2 Al1 129.2(9) . . ?
C9 N1 C8 117.7(13) . . ?
C9 N1 Re1 121.4(10) . . ?
C8 N1 Re1 120.8(11) . . ?
C20 N2 C16 120.3(15) . . ?
C20 N2 Re1 124.0(12) . . ?
C16 N2 Re1 115.8(11) . . ?
O2 C2 C3 125.4(12) . . ?
O2 C2 C1 116.9(13) . . ?
C3 C2 C1 117.7(13) . . ?
C4 C3 C2 119.5(13) . . ?
C4 C3 C6 122.8(12) . . ?
C2 C3 C6 117.6(12) . . ?
O1 C4 C3 123.7(13) . . ?
O1 C4 C5 115.9(12) . . ?
C3 C4 C5 120.3(14) . . ?
C10 C6 C7 119.3(14) . . ?
C10 C6 C3 121.0(14) . . ?
C7 C6 C3 119.4(14) . . ?
C6 C7 C8 117.2(15) . . ?
N1 C8 C7 123.8(16) . . ?
N1 C9 C10 122.6(14) . . ?
C6 C10 C9 118.9(15) . . ?
C11 N3 C15 120.0 . . ?
C11 N3 Re1 123.0(6) . . ?
C15 N3 Re1 117.0(6) . . ?
N3 C11 C12 120.0 . . ?
C13 C12 C11 120.0 . . ?
C14 C13 C12 120.0 . . ?
C13 C14 C15 120.0 . . ?
C14 C15 N3 120.0 . . ?
C14 C15 C16 126.2(10) . . ?
N3 C15 C16 113.8(10) . . ?
N2 C16 C17 119.7(18) . . ?
N2 C16 C15 118.2(14) . . ?
C17 C16 C15 122.1(17) . . ?
C18 C17 C16 119(2) . . ?
C19 C18 C17 120.0(19) . . ?
C18 C19 C20 119.8(19) . . ?
N2 C20 C19 120.8(17) . . ?
O3 C21 Re1 173.4(18) . . ?
O4 C22 Re1 176.0(16) . . ?
O5 C23 Re1 178.7(17) . . ?
C45 Re2 C44 88.7(9) . . ?
C45 Re2 C46 88.4(8) . . ?
C44 Re2 C46 87.0(7) . . ?
C45 Re2 N6 171.2(8) . . ?
C44 Re2 N6 98.9(8) . . ?
C46 Re2 N6 96.5(7) . . ?
C45 Re2 N5 97.4(8) . . ?
C44 Re2 N5 173.9(8) . . ?
C46 Re2 N5 93.4(6) . . ?
N6 Re2 N5 75.1(7) . . ?
C45 Re2 N4 92.1(6) . . ?
C44 Re2 N4 92.0(6) . . ?
C46 Re2 N4 178.9(6) . . ?
N6 Re2 N4 83.2(5) . . ?
N5 Re2 N4 87.5(5) . . ?
C25 O6 Al1 127.8(10) . . ?
C27 O7 Al1 125.8(11) . . ?
C31 N4 C32 117.6(13) . . ?
C31 N4 Re2 123.0(10) . . ?
C32 N4 Re2 119.2(10) . . ?
C43 N5 C39 121(2) . . ?
C43 N5 Re2 121.4(15) . . ?
C39 N5 Re2 116.8(15) . . ?
C34 N6 C38 119(2) . . ?
C34 N6 Re2 124.0(18) . . ?
C38 N6 Re2 116.5(15) . . ?
O6 C25 C26 125.5(14) . . ?
O6 C25 C24 110.8(14) . . ?
C26 C25 C24 123.7(15) . . ?
C25 C26 C27 120.4(14) . . ?
C25 C26 C29 118.8(14) . . ?
C27 C26 C29 120.7(14) . . ?
O7 C27 C26 126.4(15) . . ?
O7 C27 C28 112.9(15) . . ?
C26 C27 C28 120.7(14) . . ?
C33 C29 C30 114.6(13) . . ?
C33 C29 C26 123.0(12) . . ?
C30 C29 C26 122.4(13) . . ?
C31 C30 C29 121.0(14) . . ?
N4 C31 C30 124.0(14) . . ?
N4 C32 C33 120.3(15) . . ?
C29 C33 C32 122.5(14) . . ?
N6 C34 C35 118(3) . . ?
C36 C35 C34 121(2) . . ?
C37 C36 C35 118(3) . . ?
C36 C37 C38 123(3) . . ?
C37 C38 N6 121(2) . . ?
C37 C38 C39 123(3) . . ?
N6 C38 C39 116(2) . . ?
N5 C39 C40 120(2) . . ?
N5 C39 C38 115(2) . . ?
C40 C39 C38 125(2) . . ?
C41 C40 C39 118(3) . . ?
C40 C41 C42 126(3) . . ?
C41 C42 C43 117(2) . . ?
N5 C43 C42 118(2) . . ?
O8 C44 Re2 178.7(18) . . ?
O9 C45 Re2 177.8(16) . . ?
O10 C46 Re2 175.9(15) . . ?
C68 Re3 C69 86.6(8) . . ?
C68 Re3 C67 90.4(12) . . ?
C69 Re3 C67 89.1(9) . . ?
C68 Re3 N9' 156.7(14) . . ?
C69 Re3 N9' 97.7(12) . . ?
C67 Re3 N9' 112.5(14) . . ?
C68 Re3 N8 105.7(11) . . ?
C69 Re3 N8 94.8(9) . . ?
C67 Re3 N8 163.6(11) . . ?
N9' Re3 N8 51.2(12) . . ?
C68 Re3 N8' 82.8(13) . . ?
C69 Re3 N8' 90.7(11) . . ?
C67 Re3 N8' 173.1(13) . . ?
N9' Re3 N8' 74.3(14) . . ?
N8 Re3 N8' 23.1(10) . . ?
C68 Re3 N7 92.7(7) . . ?
C69 Re3 N7 178.0(9) . . ?
C67 Re3 N7 92.8(8) . . ?
N9' Re3 N7 82.2(11) . . ?
N8 Re3 N7 83.5(8) . . ?
N8' Re3 N7 87.3(10) . . ?
C68 Re3 N9 174.6(7) . . ?
C69 Re3 N9 98.8(7) . . ?
C67 Re3 N9 89.9(11) . . ?
N9' Re3 N9 22.6(11) . . ?
N8 Re3 N9 73.7(9) . . ?
N8' Re3 N9 96.9(11) . . ?
N7 Re3 N9 81.9(6) . . ?
C54 N7 C55 117.0(17) . . ?
C54 N7 Re3 121.0(14) . . ?
C55 N7 Re3 122.0(15) . . ?
C48 O11 Al1 126.2(11) . . ?
C50 O12 Al1 125.5(9) . . ?
O11 C48 C49 122.9(15) . . ?
O11 C48 C47 116.1(15) . . ?
C49 C48 C47 121.0(15) . . ?
C50 C49 C48 120.4(14) . . ?
C50 C49 C52 121.2(13) . . ?
C48 C49 C52 118.4(14) . . ?
O12 C50 C49 126.3(13) . . ?
O12 C50 C51 114.2(12) . . ?
C49 C50 C51 119.5(14) . . ?
C56 C52 C53 113.8(17) . . ?
C56 C52 C49 127.5(17) . . ?
C53 C52 C49 118.7(19) . . ?
C52 C53 C54 121(2) . . ?
N7 C54 C53 122(2) . . ?
N7 C55 C56 122.4(19) . . ?
C52 C56 C55 123.3(19) . . ?
C57 N8 C61 120.0 . . ?
C57 N8 Re3 122.7(14) . . ?
C61 N8 Re3 117.3(14) . . ?
C58 C57 N8 120.0 . . ?
C59 C58 C57 120.0 . . ?
C58 C59 C60 120.0 . . ?
C61 C60 C59 120.0 . . ?
C62 C61 C60 122(2) . . ?
C62 C61 N8 118(2) . . ?
C60 C61 N8 120.0 . . ?
C62 N9 C66 120.0 . . ?
C62 N9 Re3 114.4(13) . . ?
C66 N9 Re3 125.1(13) . . ?
C61 C62 N9 115(2) . . ?
C61 C62 C63 125(2) . . ?
N9 C62 C63 120.0 . . ?
C64 C63 C62 120.0 . . ?
C63 C64 C65 120.0 . . ?
C64 C65 C66 120.0 . . ?
C65 C66 N9 120.0 . . ?
C57' N8' C61' 120.0 . . ?
C57' N8' Re3 124.5(19) . . ?
C61' N8' Re3 115.5(19) . . ?
N8' C57' C58' 120.0 . . ?
C57' C58' C59' 120.0 . . ?
C60' C59' C58' 120.0 . . ?
C59' C60' C61' 120.0 . . ?
C60' C61' N8' 120.0 . . ?
C60' C61' C62' 122(3) . . ?
N8' C61' C62' 117(3) . . ?
C62' N9' C66' 120.0 . . ?
C62' N9' Re3 119(2) . . ?
C66' N9' Re3 120(2) . . ?
N9' C62' C63' 120.0 . . ?
N9' C62' C61' 112(3) . . ?
C63' C62' C61' 128(3) . . ?
C62' C63' C64' 120.0 . . ?
C65' C64' C63' 120.0 . . ?
C66' C65' C64' 120.0 . . ?
C65' C66' N9' 120.0 . . ?
O13 C67 Re3 179(2) . . ?
O14 C68 Re3 179(3) . . ?
O15 C69 Re3 175.8(15) . . ?
O2 Al1 O12 177.9(5) . . ?
O2 Al1 O6 91.4(5) . . ?
O12 Al1 O6 90.2(5) . . ?
O2 Al1 O1 90.1(4) . . ?
O12 Al1 O1 88.6(5) . . ?
O6 Al1 O1 90.1(5) . . ?
O2 Al1 O11 88.5(5) . . ?
O12 Al1 O11 90.0(5) . . ?
O6 Al1 O11 179.6(5) . . ?
O1 Al1 O11 90.2(5) . . ?
O2 Al1 O7 90.4(4) . . ?
O12 Al1 O7 90.9(5) . . ?
O6 Al1 O7 89.9(5) . . ?
O1 Al1 O7 179.5(5) . . ?
O11 Al1 O7 89.8(5) . . ?
O17 S1 O18 115.5(9) . . ?
O17 S1 O16 114.7(8) . . ?
O18 S1 O16 113.5(8) . . ?
O17 S1 C100 103.9(7) . . ?
O18 S1 C100 104.2(8) . . ?
O16 S1 C100 103.0(7) . . ?
F3 C100 F2 105.3(19) . . ?
F3 C100 F1 104.4(18) . . ?
F2 C100 F1 105.9(18) . . ?
F3 C100 S1 114.5(16) . . ?
F2 C100 S1 113.3(16) . . ?
F1 C100 S1 112.6(16) . . ?
O21 S2 O20 114.5(12) . . ?
O21 S2 O19 112.9(12) . . ?
O20 S2 O19 113.5(13) . . ?
O21 S2 C200 105.8(12) . . ?
O20 S2 C200 104.7(11) . . ?
O19 S2 C200 104.3(11) . . ?
F5 C200 F6 105(2) . . ?
F5 C200 F4 103(2) . . ?
F6 C200 F4 103(2) . . ?
F5 C200 S2 114.7(19) . . ?
F6 C200 S2 114.3(19) . . ?
F4 C200 S2 114.6(19) . . ?
O24 S3 O23 113.7(11) . . ?
O24 S3 O22 114.1(12) . . ?
O23 S3 O22 112.4(12) . . ?
O24 S3 C300 107.1(11) . . ?
O23 S3 C300 105.8(11) . . ?
O22 S3 C300 102.5(10) . . ?
F9 C300 F8 104(2) . . ?
F9 C300 F7 103(2) . . ?
F8 C300 F7 102(2) . . ?
F9 C300 S3 117.6(19) . . ?
F8 C300 S3 114.2(18) . . ?
F7 C300 S3 114.2(18) . . ?

loop_
_geom_bond_atom_site_label_1
_geom_bond_atom_site_label_2
_geom_bond_distance
_geom_bond_site_symmetry_2
_geom_bond_publ_flag
Re1 C22 1.69(3) . ?
Re1 C23 1.851(18) . ?
Re1 C21 1.894(17) . ?
Re1 N3 2.169(9) . ?
Re1 N2 2.179(13) . ?
Re1 N1 2.214(11) . ?
O1 C4 1.288(17) . ?
O1 Al1 1.872(11) . ?
O2 C2 1.265(17) . ?
O2 Al1 1.851(9) . ?
O3 C21 1.151(19) . ?
O4 C22 1.30(2) . ?
O5 C23 1.204(18) . ?
N1 C9 1.315(18) . ?
N1 C8 1.328(19) . ?
N2 C20 1.32(2) . ?
N2 C16 1.35(2) . ?
C1 C2 1.522(19) . ?
C2 C3 1.44(2) . ?
C3 C4 1.384(19) . ?
C3 C6 1.508(19) . ?
C4 C5 1.50(2) . ?
C6 C10 1.36(2) . ?
C6 C7 1.38(2) . ?
C7 C8 1.39(2) . ?
C9 C10 1.40(2) . ?
N3 C11 1.3900 . ?
N3 C15 1.3900 . ?
C11 C12 1.3900 . ?
C12 C13 1.3900 . ?
C13 C14 1.3900 . ?
C14 C15 1.3900 . ?
C15 C16 1.45(2) . ?
C16 C17 1.38(2) . ?
C17 C18 1.37(3) . ?
C18 C19 1.32(3) . ?
C19 C20 1.39(2) . ?
Re2 C45 1.76(3) . ?
Re2 C44 1.902(19) . ?
Re2 C46 1.928(18) . ?
Re2 N6 2.152(19) . ?
Re2 N5 2.191(16) . ?
Re2 N4 2.223(12) . ?
O6 C25 1.296(17) . ?
O6 Al1 1.867(11) . ?
O7 C27 1.270(17) . ?
O7 Al1 1.896(10) . ?
O8 C44 1.139(19) . ?
O9 C45 1.28(3) . ?
O10 C46 1.142(19) . ?
N4 C31 1.322(17) . ?
N4 C32 1.368(19) . ?
N5 C43 1.35(2) . ?
N5 C39 1.35(3) . ?
N6 C34 1.32(3) . ?
N6 C38 1.38(3) . ?
C24 C25 1.50(2) . ?
C25 C26 1.35(2) . ?
C26 C27 1.39(2) . ?
C26 C29 1.491(19) . ?
C27 C28 1.53(2) . ?
C29 C33 1.36(2) . ?
C29 C30 1.42(2) . ?
C30 C31 1.336(19) . ?
C32 C33 1.39(2) . ?
C34 C35 1.44(3) . ?
C35 C36 1.38(3) . ?
C36 C37 1.27(3) . ?
C37 C38 1.38(3) . ?
C38 C39 1.46(3) . ?
C39 C40 1.44(3) . ?
C40 C41 1.25(3) . ?
C41 C42 1.36(3) . ?
C42 C43 1.45(3) . ?
Re3 C68 1.89(2) . ?
Re3 C69 1.903(18) . ?
Re3 C67 1.90(3) . ?
Re3 N9' 2.11(2) . ?
Re3 N8 2.119(17) . ?
Re3 N8' 2.14(3) . ?
Re3 N7 2.212(14) . ?
Re3 N9 2.236(16) . ?
N7 C54 1.30(2) . ?
N7 C55 1.31(2) . ?
O11 C48 1.259(18) . ?
O11 Al1 1.890(11) . ?
O12 C50 1.277(16) . ?
O12 Al1 1.869(10) . ?
O13 C67 1.15(2) . ?
O14 C68 1.16(2) . ?
O15 C69 1.140(18) . ?
C47 C48 1.51(2) . ?
C48 C49 1.45(2) . ?
C49 C50 1.36(2) . ?
C49 C52 1.48(2) . ?
C50 C51 1.518(19) . ?
C52 C56 1.34(2) . ?
C52 C53 1.37(3) . ?
C53 C54 1.41(3) . ?
C55 C56 1.38(2) . ?
N8 C57 1.3900 . ?
N8 C61 1.3900 . ?
C57 C58 1.3900 . ?
C58 C59 1.3900 . ?
C59 C60 1.3900 . ?
C60 C61 1.3900 . ?
C61 C62 1.37(3) . ?
N9 C62 1.3900 . ?
N9 C66 1.3900 . ?
C62 C63 1.3900 . ?
C63 C64 1.3900 . ?
C64 C65 1.3900 . ?
C65 C66 1.3900 . ?
N8' C57' 1.3900 . ?
N8' C61' 1.3900 . ?
C57' C58' 1.3900 . ?
C58' C59' 1.3900 . ?
C59' C60' 1.3900 . ?
C60' C61' 1.3900 . ?
C61' C62' 1.41(4) . ?
N9' C62' 1.3900 . ?
N9' C66' 1.3900 . ?
C62' C63' 1.3900 . ?
C63' C64' 1.3900 . ?
C64' C65' 1.3900 . ?
C65' C66' 1.3900 . ?
S1 O17 1.437(11) . ?
S1 O18 1.437(11) . ?
S1 O16 1.461(11) . ?
S1 C100 1.80(3) . ?
F3 C100 1.269(17) . ?
F2 C100 1.275(16) . ?
F1 C100 1.280(16) . ?
S2 O21 1.451(14) . ?
S2 O20 1.462(14) . ?
S2 O19 1.468(14) . ?
S2 C200 1.78(3) . ?
F6 C200 1.278(19) . ?
F5 C200 1.278(19) . ?
F4 C200 1.283(19) . ?
S3 O24 1.442(14) . ?
S3 O23 1.458(14) . ?
S3 O22 1.478(14) . ?
S3 C300 1.78(3) . ?
F8 C300 1.282(19) . ?
F7 C300 1.288(19) . ?
F9 C300 1.248(19) . ?
